data_7042965
loop_
_publ_author_name
'Ma, Qing'
'Chen, Ya'
'Liao, Longyu'
'Lu, Huanchang'
'Fan, Guijuan'
'Huang, Jinglun'

_publ_section_title
;
 Energetic \p-conjugated vinyl bridged triazoles: a thermally stable and
 insensitive heterocyclic cation
;
_journal_name_full 'Dalton Trans.'
_journal_paper_doi 10.1039/C7DT01261F
_journal_year 2017
_chemical_formula_moiety '2(C6 H2 N3 O9), C6 H12 N10'
_chemical_formula_sum 'C18 H16 N16 O18'
_chemical_formula_weight 744.47
_space_group_crystal_system monoclinic
_space_group_IT_number 14
_space_group_name_Hall '-P 2yn'
_space_group_name_H-M_alt 'P 1 21/n 1'
_symmetry_space_group_name_Hall '-P 2yn'
_symmetry_space_group_name_H-M 'P 1 21/n 1'
_atom_sites_solution_hydrogens mixed
_atom_sites_solution_primary dual
_audit_creation_date 2016-10-25
_audit_creation_method
;
Olex2 1.2
(compiled 2016.09.09 svn.r3337 for OlexSys, GUI svn.r5227)
;
_audit_update_record
;
2016-12-28 deposited with the CCDC.
2017-05-15 downloaded from the CCDC.
;
_cell_angle_alpha 90
_cell_angle_beta 101.493(5)
_cell_angle_gamma 90
_cell_formula_units_Z 2
_cell_length_a 11.2505(7)
_cell_length_b 5.1854(3)
_cell_length_c 23.7693(12)
_cell_measurement_reflns_used 540
_cell_measurement_temperature 296
_cell_measurement_theta_max 52.76
_cell_measurement_theta_min 7.61
_cell_volume 1358.86(14)
_computing_cell_refinement 'SAINT v7.68A (Bruker, 2009)'
_computing_data_reduction 'SAINT v7.68A (Bruker, 2009)'
_computing_molecular_graphics 'Olex2 (Dolomanov et al., 2009)'
_computing_publication_material 'Olex2 (Dolomanov et al., 2009)'
_computing_structure_refinement 'ShelXL (Sheldrick, 2015)'
_computing_structure_solution 'ShelXT (Sheldrick, 2015)'
_diffrn_ambient_temperature 296
_diffrn_measured_fraction_theta_full 0.965
_diffrn_measured_fraction_theta_max 0.965
_diffrn_measurement_device_type 'Bruker APEX-II CCD'
_diffrn_measurement_method '\f and \w scans'
_diffrn_radiation_monochromator graphite
_diffrn_radiation_type CuK\a
_diffrn_radiation_wavelength 1.54178
_diffrn_reflns_av_R_equivalents 0.0454
_diffrn_reflns_av_unetI/netI 0.0504
_diffrn_reflns_Laue_measured_fraction_full 0.965
_diffrn_reflns_Laue_measured_fraction_max 0.965
_diffrn_reflns_limit_h_max 13
_diffrn_reflns_limit_h_min -13
_diffrn_reflns_limit_k_max 6
_diffrn_reflns_limit_k_min -5
_diffrn_reflns_limit_l_max 27
_diffrn_reflns_limit_l_min -28
_diffrn_reflns_number 5230
_diffrn_reflns_point_group_measured_fraction_full 0.965
_diffrn_reflns_point_group_measured_fraction_max 0.965
_diffrn_reflns_theta_full 65.988
_diffrn_reflns_theta_max 65.988
_diffrn_reflns_theta_min 4.080
_diffrn_standards_number 0
_exptl_absorpt_coefficient_mu 1.452
_exptl_absorpt_correction_T_max 0.7527
_exptl_absorpt_correction_T_min 0.6183
_exptl_absorpt_correction_type multi-scan
_exptl_absorpt_process_details
;
SADABS-2008/1 (Bruker,2008) was used for absorption correction.
wR2(int) was 0.0892 before and 0.0433 after correction.
The Ratio of minimum to maximum transmission is 0.8214.
The \l/2 correction factor is 0.0015.
;
_exptl_crystal_colour yellow
_exptl_crystal_density_diffrn 1.819
_exptl_crystal_description prism
_exptl_crystal_F_000 760
_exptl_crystal_size_max 0.10
_exptl_crystal_size_mid 0.03
_exptl_crystal_size_min 0.02
_refine_diff_density_max 0.933
_refine_diff_density_min -0.848
_refine_diff_density_rms 0.090
_refine_ls_extinction_method none
_refine_ls_goodness_of_fit_ref 1.047
_refine_ls_hydrogen_treatment mixed
_refine_ls_matrix_type full
_refine_ls_number_parameters 263
_refine_ls_number_reflns 2292
_refine_ls_number_restraints 30
_refine_ls_restrained_S_all 1.156
_refine_ls_R_factor_all 0.1256
_refine_ls_R_factor_gt 0.0846
_refine_ls_shift/su_max 0.000
_refine_ls_shift/su_mean 0.000
_refine_ls_structure_factor_coef Fsqd
_refine_ls_weighting_details 'w=1/[\s^2^(Fo^2^)+(0.1532P)^2^+2.0226P] where P=(Fo^2^+2Fc^2^)/3'
_refine_ls_weighting_scheme calc
_refine_ls_wR_factor_gt 0.2307
_refine_ls_wR_factor_ref 0.2706
_reflns_Friedel_coverage 0.000
_reflns_number_gt 1433
_reflns_number_total 2292
_reflns_threshold_expression 'I > 2\s(I)'
_cod_data_source_file c7dt01261f2.cif
_cod_data_source_block cu_dm16685_0m
_cod_database_code 7042965
_shelx_space_group_comment
;
The symmetry employed for this shelxl refinement is uniquely defined
by the following loop, which should always be used as a source of
symmetry information in preference to the above space-group names.
They are only intended as comments.
;
_shelx_estimated_absorpt_t_max 0.972
_shelx_estimated_absorpt_t_min 0.868
_olex2_refinement_description
;
1. Fixed Uiso
 At 1.5 times of:
  All O(H) groups
2. Uiso/Uaniso restraints and constraints
O8 \\sim O9 \\sim N3: within 2A with sigma of 0.005 and sigma for terminal
atoms of 0.01
Uanis(O9) \\sim Ueq, Uanis(O8) \\sim Ueq: with sigma of 0.005 and sigma for
terminal atoms of 0.01
3.a Tetrahedral OH refined with riding coordinates:
 O1(H1)
;
_shelx_shelxl_version_number 2014/7
_olex2_submission_special_instructions 'No special instructions were received'

loop_
_space_group_symop_operation_xyz
'x, y, z'
'-x+1/2, y+1/2, -z+1/2'
'-x, -y, -z'
'x-1/2, -y-1/2, z-1/2'

loop_
_atom_site_label
_atom_site_type_symbol
_atom_site_fract_x
_atom_site_fract_y
_atom_site_fract_z
_atom_site_U_iso_or_equiv
_atom_site_adp_type
_atom_site_occupancy
_atom_site_site_symmetry_order
_atom_site_calc_flag
_atom_site_refinement_flags_posn
_atom_site_refinement_flags_adp
O1 O 0.5301(5) 0.1403(10) 0.54781(19) 0.0747(15) Uani 1 1 d . .
H1 H 0.5352 -0.0082 0.5599 0.112 Uiso 1 1 calc R .
O2 O 0.3471(6) -0.0131(12) 0.5812(2) 0.095(2) Uani 1 1 d . .
O3 O 0.3404(5) 0.0276(10) 0.66801(18) 0.0708(15) Uani 1 1 d . .
O4 O 0.4289(4) 0.4431(9) 0.71998(15) 0.0511(11) Uani 1 1 d . .
O5 O 0.5916(5) 0.7565(10) 0.77954(17) 0.0687(14) Uani 1 1 d . .
O6 O 0.6647(5) 1.0207(9) 0.72810(19) 0.0710(14) Uani 1 1 d . .
O7 O 0.7456(4) 0.8348(10) 0.64501(19) 0.0580(12) Uani 1 1 d . .
H7 H 0.738(10) 0.94(2) 0.673(5) 0.13(4) Uiso 1 1 d . .
O8 O 0.8079(8) 0.581(2) 0.5630(3) 0.137(2) Uani 1 1 d . U
O9 O 0.6773(8) 0.410(2) 0.5086(3) 0.143(2) Uani 1 1 d . U
N1 N 0.3817(4) 0.0943(10) 0.62809(18) 0.0475(12) Uani 1 1 d . .
N2 N 0.6147(4) 0.8132(10) 0.73348(18) 0.0429(11) Uani 1 1 d . .
N3 N 0.7099(6) 0.4991(15) 0.5538(3) 0.0804(19) Uani 1 1 d . U
C1 C 0.5452(5) 0.3013(12) 0.5912(2) 0.0459(14) Uani 1 1 d . .
C2 C 0.4736(5) 0.2847(11) 0.6334(2) 0.0410(12) Uani 1 1 d . .
C3 C 0.4934(5) 0.4534(11) 0.6835(2) 0.0385(12) Uani 1 1 d . .
C4 C 0.5891(5) 0.6410(10) 0.6853(2) 0.0381(12) Uani 1 1 d . .
C5 C 0.6599(5) 0.6613(11) 0.6431(2) 0.0432(13) Uani 1 1 d . .
C6 C 0.6374(5) 0.4872(12) 0.5965(2) 0.0476(14) Uani 1 1 d . .
N4 N 0.3371(5) 0.0701(12) 0.7949(2) 0.0557(14) Uani 1 1 d . .
H4A H 0.360(9) 0.07(2) 0.761(4) 0.11(3) Uiso 1 1 d . .
H4B H 0.260(8) -0.003(16) 0.799(3) 0.08(2) Uiso 1 1 d . .
N5 N 0.4639(5) 0.4122(12) 0.83671(19) 0.0518(13) Uani 1 1 d . .
H5 H 0.495(7) 0.483(15) 0.813(3) 0.07(2) Uiso 1 1 d . .
N6 N 0.5017(5) 0.5216(11) 0.89015(19) 0.0556(14) Uani 1 1 d . .
N7 N 0.3824(4) 0.1886(9) 0.89328(17) 0.0416(11) Uani 1 1 d . .
N8 N 0.3054(6) 0.0071(12) 0.9110(2) 0.0583(14) Uani 1 1 d . .
H8A H 0.351(10) -0.13(2) 0.930(4) 0.13(4) Uiso 1 1 d . .
H8B H 0.243(10) 0.17(2) 0.916(4) 0.13(4) Uiso 1 1 d . .
C7 C 0.3912(5) 0.2157(12) 0.8377(2) 0.0422(13) Uani 1 1 d . .
C8 C 0.4509(5) 0.3819(12) 0.9236(2) 0.0436(13) Uani 1 1 d . .
C9 C 0.4616(5) 0.4194(14) 0.9852(2) 0.0488(14) Uani 1 1 d . .
H9 H 0.404(6) 0.315(12) 1.002(3) 0.055(17) Uiso 1 1 d . .

loop_
_atom_site_aniso_label
_atom_site_aniso_U_11
_atom_site_aniso_U_22
_atom_site_aniso_U_33
_atom_site_aniso_U_23
_atom_site_aniso_U_13
_atom_site_aniso_U_12
O1 0.091(4) 0.085(4) 0.054(3) -0.034(2) 0.029(2) -0.023(3)
O2 0.130(5) 0.108(5) 0.051(3) -0.029(3) 0.025(3) -0.072(4)
O3 0.086(3) 0.085(4) 0.045(2) -0.007(2) 0.022(2) -0.041(3)
O4 0.050(2) 0.070(3) 0.037(2) -0.0117(18) 0.0183(18) -0.013(2)
O5 0.089(3) 0.086(3) 0.037(2) -0.020(2) 0.025(2) -0.031(3)
O6 0.102(4) 0.058(3) 0.052(3) -0.008(2) 0.010(2) -0.022(3)
O7 0.051(3) 0.068(3) 0.059(3) -0.007(2) 0.019(2) -0.016(2)
O8 0.126(4) 0.197(5) 0.109(4) -0.045(4) 0.071(4) -0.061(4)
O9 0.130(4) 0.217(6) 0.100(4) -0.045(4) 0.068(4) -0.056(4)
N1 0.055(3) 0.055(3) 0.033(2) -0.007(2) 0.011(2) -0.010(2)
N2 0.038(2) 0.052(3) 0.038(2) -0.0059(19) 0.0040(19) -0.001(2)
N3 0.079(4) 0.122(5) 0.053(3) -0.032(3) 0.043(3) -0.038(4)
C1 0.051(3) 0.054(3) 0.035(3) -0.005(2) 0.015(2) -0.004(3)
C2 0.038(3) 0.054(3) 0.031(2) -0.004(2) 0.009(2) -0.007(3)
C3 0.037(3) 0.047(3) 0.032(3) 0.000(2) 0.009(2) -0.003(2)
C4 0.037(3) 0.048(3) 0.031(3) -0.002(2) 0.009(2) -0.002(2)
C5 0.038(3) 0.054(3) 0.040(3) 0.000(2) 0.013(2) -0.003(3)
C6 0.047(3) 0.065(4) 0.036(3) 0.000(2) 0.018(2) -0.001(3)
N4 0.057(3) 0.078(4) 0.035(3) -0.015(2) 0.015(2) -0.007(3)
N5 0.049(3) 0.082(4) 0.027(2) -0.004(2) 0.013(2) -0.009(3)
N6 0.056(3) 0.079(4) 0.034(2) -0.007(2) 0.014(2) -0.019(3)
N7 0.039(2) 0.056(3) 0.031(2) 0.0000(19) 0.0115(18) 0.004(2)
N8 0.071(4) 0.059(3) 0.048(3) 0.001(2) 0.020(3) -0.009(3)
C7 0.034(3) 0.059(4) 0.036(3) -0.003(2) 0.013(2) 0.009(3)
C8 0.038(3) 0.062(4) 0.032(3) -0.005(2) 0.009(2) 0.002(3)
C9 0.047(3) 0.074(4) 0.026(3) -0.003(2) 0.008(2) -0.003(3)

loop_
_atom_type_symbol
_atom_type_description
_atom_type_scat_dispersion_real
_atom_type_scat_dispersion_imag
_atom_type_scat_source
C C 0.0181 0.0091 'International Tables Vol C Tables 4.2.6.8 and 6.1.1.4'
H H 0.0000 0.0000 'International Tables Vol C Tables 4.2.6.8 and 6.1.1.4'
N N 0.0311 0.0180 'International Tables Vol C Tables 4.2.6.8 and 6.1.1.4'
O O 0.0492 0.0322 'International Tables Vol C Tables 4.2.6.8 and 6.1.1.4'

loop_
_geom_angle_atom_site_label_1
_geom_angle_atom_site_label_2
_geom_angle_atom_site_label_3
_geom_angle
_geom_angle_site_symmetry_1
C1 O1 H1 109.5 .
C5 O7 H7 106(7) .
O2 N1 C2 119.1(5) .
O3 N1 O2 119.0(5) .
O3 N1 C2 121.8(5) .
O5 N2 O6 119.3(5) .
O5 N2 C4 121.7(5) .
O6 N2 C4 118.9(4) .
O8 N3 C6 122.5(6) .
O9 N3 O8 115.7(6) .
O9 N3 C6 121.6(7) .
O1 C1 C2 121.3(5) .
O1 C1 C6 119.0(5) .
C6 C1 C2 119.7(5) .
N1 C2 C3 118.7(4) .
C1 C2 N1 119.3(5) .
C1 C2 C3 121.9(5) .
O4 C3 C2 122.1(5) .
O4 C3 C4 123.0(5) .
C4 C3 C2 114.8(4) .
N2 C4 C3 118.2(4) .
C5 C4 N2 118.1(5) .
C5 C4 C3 123.7(5) .
O7 C5 C4 123.0(5) .
O7 C5 C6 118.7(5) .
C4 C5 C6 118.3(5) .
C1 C6 N3 118.9(5) .
C1 C6 C5 121.5(5) .
C5 C6 N3 119.5(6) .
H4A N4 H4B 120(8) .
C7 N4 H4A 122(7) .
C7 N4 H4B 116(5) .
N6 N5 H5 112(6) .
C7 N5 H5 136(6) .
C7 N5 N6 112.4(5) .
C8 N6 N5 104.1(5) .
C7 N7 N8 122.2(5) .
C7 N7 C8 107.1(5) .
C8 N7 N8 130.4(4) .
N7 N8 H8A 110(7) .
N7 N8 H8B 89(6) .
H8A N8 H8B 144(8) .
N4 C7 N7 125.8(6) .
N5 C7 N4 128.8(5) .
N5 C7 N7 105.5(5) .
N6 C8 N7 110.9(5) .
N6 C8 C9 125.9(6) .
N7 C8 C9 123.2(5) .
C8 C9 H9 114(4) .
C9 C9 C8 122.8(7) 3_667
C9 C9 H9 123(4) 3_667

loop_
_geom_bond_atom_site_label_1
_geom_bond_atom_site_label_2
_geom_bond_distance
_geom_bond_site_symmetry_2
O1 H1 0.8200 .
O1 C1 1.311(7) .
O2 N1 1.238(6) .
O3 N1 1.188(6) .
O4 C3 1.238(6) .
O5 N2 1.211(6) .
O6 N2 1.233(6) .
O7 H7 0.90(12) .
O7 C5 1.313(7) .
O8 N3 1.162(9) .
O9 N3 1.160(9) .
N1 C2 1.417(7) .
N2 C4 1.436(7) .
N3 C6 1.425(7) .
C1 C2 1.408(7) .
C1 C6 1.404(8) .
C2 C3 1.458(7) .
C3 C4 1.445(7) .
C4 C5 1.403(7) .
C5 C6 1.412(8) .
N4 H4A 0.90(10) .
N4 H4B 0.97(9) .
N4 C7 1.316(8) .
N5 H5 0.81(8) .
N5 N6 1.379(7) .
N5 C7 1.310(8) .
N6 C8 1.290(8) .
N7 N8 1.400(7) .
N7 C7 1.351(6) .
N7 C8 1.377(8) .
N8 H8A 0.95(12) .
N8 H8B 1.10(11) .
C8 C9 1.458(7) .
C9 C9 1.303(13) 3_667
C9 H9 1.00(7) .

loop_
_geom_hbond_atom_site_label_D
_geom_hbond_atom_site_label_H
_geom_hbond_atom_site_label_A
_geom_hbond_distance_DH
_geom_hbond_distance_HA
_geom_hbond_distance_DA
_geom_hbond_angle_DHA
O7 H7 O6 0.90(12) 1.72(11) 2.525(6) 148(11)
N5 H5 O4 0.81(8) 2.19(8) 2.728(6) 124(7)
N5 H5 O5 0.81(8) 2.04(8) 2.806(7) 157(8)

loop_
_geom_torsion_atom_site_label_1
_geom_torsion_atom_site_label_2
_geom_torsion_atom_site_label_3
_geom_torsion_atom_site_label_4
_geom_torsion
_geom_torsion_site_symmetry_4
O1 C1 C2 N1 -1.5(9) .
O1 C1 C2 C3 176.7(6) .
O1 C1 C6 N3 1.5(10) .
O1 C1 C6 C5 -178.4(6) .
O2 N1 C2 C1 -16.4(9) .
O2 N1 C2 C3 165.3(6) .
O3 N1 C2 C1 160.5(6) .
O3 N1 C2 C3 -17.8(9) .
O4 C3 C4 N2 3.7(8) .
O4 C3 C4 C5 -177.5(5) .
O5 N2 C4 C3 25.4(8) .
O5 N2 C4 C5 -153.5(5) .
O6 N2 C4 C3 -156.8(5) .
O6 N2 C4 C5 24.4(8) .
O7 C5 C6 N3 1.7(9) .
O7 C5 C6 C1 -178.4(6) .
O8 N3 C6 C1 -154.5(10) .
O8 N3 C6 C5 25.4(13) .
O9 N3 C6 C1 20.0(13) .
O9 N3 C6 C5 -160.1(9) .
N1 C2 C3 O4 -3.4(9) .
N1 C2 C3 C4 179.9(5) .
N2 C4 C5 O7 -2.1(8) .
N2 C4 C5 C6 178.1(5) .
C1 C2 C3 O4 178.3(5) .
C1 C2 C3 C4 1.6(8) .
C2 C1 C6 N3 179.2(6) .
C2 C1 C6 C5 -0.6(9) .
C2 C3 C4 N2 -179.6(5) .
C2 C3 C4 C5 -0.8(8) .
C3 C4 C5 O7 179.2(5) .
C3 C4 C5 C6 -0.6(8) .
C4 C5 C6 N3 -178.5(6) .
C4 C5 C6 C1 1.4(9) .
C6 C1 C2 N1 -179.2(5) .
C6 C1 C2 C3 -1.0(9) .
N5 N6 C8 N7 -0.1(7) .
N5 N6 C8 C9 -179.5(5) .
N6 N5 C7 N4 178.9(6) .
N6 N5 C7 N7 -1.5(7) .
N6 C8 C9 C9 -9.7(12) 3_667
N7 C8 C9 C9 170.9(8) 3_667
N8 N7 C7 N4 -4.7(9) .
N8 N7 C7 N5 175.7(5) .
N8 N7 C8 N6 -174.5(6) .
N8 N7 C8 C9 4.9(9) .
C7 N5 N6 C8 1.0(7) .
C7 N7 C8 N6 -0.9(6) .
C7 N7 C8 C9 178.6(5) .
C8 N7 C7 N4 -179.0(6) .
C8 N7 C7 N5 1.4(6) .
